data_7015485
loop_
_publ_author_name
'Raja, Duraisamy Senthil'
'Paramaguru, Ganesan'
'Bhuvanesh, Nattamai S. P.'
'Reibenspies, Joseph H.'
'Renganathan, Rajalingam'
'Natarajan, Karuppannan'

_publ_section_title
;
 Effect of terminal N-substitution in
 2-oxo-1,2-dihydroquinoline-3-carbaldehyde thiosemicarbazones on the
 mode of coordination, structure, interaction with protein, radical
 scavenging and cytotoxic activity of copper(II) complexes.
;
_journal_issue 17
_journal_name_full 'Dalton transactions (Cambridge, England : 2003)'
_journal_page_first 4548
_journal_page_last 4559
_journal_paper_doi 10.1039/c0dt01657h
_journal_volume 40
_journal_year 2011
_chemical_formula_sum 'C11 H13.8 Cl2 Cu N4 O2.9 S'
_chemical_formula_weight 414.96
_chemical_name_systematic
;
?
;
_space_group_IT_number 14
_symmetry_cell_setting monoclinic
_symmetry_space_group_name_Hall '-P 2yn'
_symmetry_space_group_name_H-M 'P 1 21/n 1'
_atom_sites_solution_hydrogens geom
_atom_sites_solution_primary direct
_atom_sites_solution_secondary difmap
_audit_creation_method SHELXL-97
_cell_angle_alpha 90.00
_cell_angle_beta 101.1650(10)
_cell_angle_gamma 90.00
_cell_formula_units_Z 4
_cell_length_a 12.4870(5)
_cell_length_b 10.0729(4)
_cell_length_c 12.6494(5)
_cell_measurement_reflns_used 6476
_cell_measurement_temperature 110(2)
_cell_measurement_theta_max 60.65
_cell_measurement_theta_min 4.55
_cell_volume 1560.93(11)
_computing_cell_refinement
;
CELL-NOW (Sheldrick, 2003) and SAINT (BRUKER-NONIUS, 2003)
;
_computing_data_collection 'FRAMBO (BRUKER-NONIUS, 2003)'
_computing_data_reduction 'Bruker SAINT'
_computing_molecular_graphics 'X-SEED (Barbour, 2001)'
_computing_publication_material 'Bruker SHELXTL'
_computing_structure_refinement 'SHELXL-97 (Sheldrick, 2008)'
_computing_structure_solution 'SHELXS-97 (Sheldrick, 2008)'
_diffrn_ambient_temperature 110(2)
_diffrn_measured_fraction_theta_full 0.989
_diffrn_measured_fraction_theta_max 0.989
_diffrn_measurement_device_type 'BRUKER GADDS D8 Discover'
_diffrn_measurement_method 'phi and omega scans'
_diffrn_radiation_monochromator graphite
_diffrn_radiation_source 'fine-focus sealed tube'
_diffrn_radiation_type CuK\a
_diffrn_radiation_wavelength 1.54178
_diffrn_reflns_av_R_equivalents 0.0311
_diffrn_reflns_av_sigmaI/netI 0.0205
_diffrn_reflns_limit_h_max 13
_diffrn_reflns_limit_h_min -14
_diffrn_reflns_limit_k_max 10
_diffrn_reflns_limit_k_min -11
_diffrn_reflns_limit_l_max 14
_diffrn_reflns_limit_l_min -14
_diffrn_reflns_number 11666
_diffrn_reflns_theta_full 60.78
_diffrn_reflns_theta_max 60.78
_diffrn_reflns_theta_min 4.55
_exptl_absorpt_coefficient_mu 6.532
_exptl_absorpt_correction_T_max 0.6577
_exptl_absorpt_correction_T_min 0.5078
_exptl_absorpt_correction_type multi-scan
_exptl_absorpt_process_details 'SADABS; (Sheldrick, 2006)'
_exptl_crystal_colour green
_exptl_crystal_density_diffrn 1.766
_exptl_crystal_density_method 'not measured'
_exptl_crystal_description block
_exptl_crystal_F_000 840
_exptl_crystal_size_max 0.12
_exptl_crystal_size_mid 0.10
_exptl_crystal_size_min 0.07
_refine_diff_density_max 0.745
_refine_diff_density_min -0.312
_refine_diff_density_rms 0.064
_refine_ls_extinction_coef 0.00041(11)
_refine_ls_extinction_expression Fc^*^=kFc[1+0.001xFc^2^\l^3^/sin(2\q)]^-1/4^
_refine_ls_extinction_method SHELXL
_refine_ls_goodness_of_fit_ref 1.060
_refine_ls_hydrogen_treatment constr
_refine_ls_matrix_type full
_refine_ls_number_parameters 200
_refine_ls_number_reflns 2340
_refine_ls_number_restraints 0
_refine_ls_restrained_S_all 1.060
_refine_ls_R_factor_all 0.0293
_refine_ls_R_factor_gt 0.0268
_refine_ls_shift/su_max 0.000
_refine_ls_shift/su_mean 0.000
_refine_ls_structure_factor_coef Fsqd
_refine_ls_weighting_details 'calc w=1/[\s^2^(Fo^2^)+(0.0386P)^2^+1.5843P] where P=(Fo^2^+2Fc^2^)/3'
_refine_ls_weighting_scheme calc
_refine_ls_wR_factor_gt 0.0683
_refine_ls_wR_factor_ref 0.0694
_reflns_number_gt 2169
_reflns_number_total 2340
_reflns_threshold_expression >2sigma(I)
_cod_data_source_file c0dt01657h.txt
_cod_data_source_block cuq1
_cod_depositor_comments
;
The following automatic conversions were performed:
'_symmetry_cell_setting' value 'Monoclinic' changed to 'monoclinic'
according to '/home/saulius/struct/CIF-dictionaries/cif_core.dic'
dictionary named 'cif_core.dic' version 2.4.1 from 2010-06-29.

Automatic conversion script
Id: cif_fix_enum 1555 2011-01-17 13:19:09Z saulius 
;
_cod_original_sg_symbol_H-M P2(1)/n
_cod_original_formula_sum 'C11 H13.80 Cl2 Cu N4 O2.90 S'
_cod_database_code 7015485

loop_
_symmetry_equiv_pos_as_xyz
'x, y, z'
'-x+1/2, y+1/2, -z+1/2'
'-x, -y, -z'
'x-1/2, -y-1/2, z-1/2'

loop_
_atom_site_label
_atom_site_type_symbol
_atom_site_fract_x
_atom_site_fract_y
_atom_site_fract_z
_atom_site_U_iso_or_equiv
_atom_site_adp_type
_atom_site_occupancy
_atom_site_symmetry_multiplicity
_atom_site_calc_flag
_atom_site_refinement_flags
_atom_site_disorder_assembly
_atom_site_disorder_group
Cu1 Cu 0.15435(3) 0.48501(3) 0.34597(3) 0.01401(14) Uani 1 1 d . . .
S1 S 0.12085(5) 0.61948(6) 0.47905(5) 0.01642(17) Uani 1 1 d . . .
Cl1 Cl 0.37119(5) 0.50607(6) 0.36267(5) 0.01790(17) Uani 1 1 d . . .
Cl2 Cl 0.16389(5) 0.30279(6) 0.45147(4) 0.01682(17) Uani 1 1 d . . .
O1 O 0.13437(14) 0.37144(16) 0.21684(13) 0.0178(4) Uani 1 1 d . . .
N1 N 0.13235(15) 0.64592(19) 0.25269(15) 0.0130(4) Uani 1 1 d . . .
N2 N 0.12370(16) 0.76502(19) 0.30449(16) 0.0141(4) Uani 1 1 d . . .
H2N H 0.1132 0.8383 0.2653 0.017 Uiso 1 1 d R . .
N3 N 0.12995(16) 0.3073(2) 0.04663(16) 0.0150(4) Uani 1 1 d . . .
H3N H 0.1370 0.2227 0.0726 0.018 Uiso 1 1 d R . .
N4 N 0.09438(17) 0.8796(2) 0.45145(17) 0.0200(5) Uani 1 1 d . . .
H4M H 0.0730 0.8782 0.5191 0.024 Uiso 1 1 d R . .
H4N H 0.0598 0.9498 0.4076 0.024 Uiso 1 1 d R . .
C1 C 0.13293(19) 0.6534(2) 0.15124(19) 0.0141(5) Uani 1 1 d . . .
H1 H 0.1311 0.7391 0.1197 0.017 Uiso 1 1 calc R . .
C2 C 0.13617(19) 0.5404(2) 0.08236(19) 0.0145(5) Uani 1 1 d . . .
C3 C 0.13374(18) 0.4048(2) 0.12069(19) 0.0141(5) Uani 1 1 d . . .
C4 C 0.13174(19) 0.3266(3) -0.06146(19) 0.0161(5) Uani 1 1 d . . .
C5 C 0.13517(19) 0.4577(3) -0.0990(2) 0.0167(5) Uani 1 1 d . . .
C6 C 0.13641(19) 0.5622(3) -0.02434(19) 0.0158(5) Uani 1 1 d . . .
H6 H 0.1374 0.6512 -0.0492 0.019 Uiso 1 1 calc R . .
C7 C 0.1312(2) 0.2191(3) -0.1312(2) 0.0201(6) Uani 1 1 d . . .
H7 H 0.1282 0.1307 -0.1058 0.024 Uiso 1 1 calc R . .
C8 C 0.1350(2) 0.2434(3) -0.2375(2) 0.0229(6) Uani 1 1 d . . .
H8 H 0.1359 0.1706 -0.2850 0.028 Uiso 1 1 calc R . .
C9 C 0.1375(2) 0.3727(3) -0.2772(2) 0.0236(6) Uani 1 1 d . . .
H9 H 0.1393 0.3870 -0.3510 0.028 Uiso 1 1 calc R . .
C10 C 0.1372(2) 0.4790(3) -0.2094(2) 0.0199(6) Uani 1 1 d . . .
H10 H 0.1383 0.5669 -0.2364 0.024 Uiso 1 1 calc R . .
C11 C 0.11159(19) 0.7637(2) 0.40735(19) 0.0155(5) Uani 1 1 d . . .
O20W O 0.61022(17) 0.6272(2) 0.37575(17) 0.0301(5) Uani 0.90 1 d P . .
H20 H 0.6754 0.6096 0.4275 0.045 Uiso 0.90 1 d PR . .
H21 H 0.5466 0.5875 0.3940 0.045 Uiso 0.90 1 d PR . .
O30W O 0.52368(15) 0.60822(17) 0.15438(14) 0.0246(4) Uani 1 1 d . . .
H30 H 0.5654 0.6303 0.2239 0.037 Uiso 1 1 d R . .
H31 H 0.4727 0.6801 0.1431 0.037 Uiso 1 1 d R . .

loop_
_atom_site_aniso_label
_atom_site_aniso_U_11
_atom_site_aniso_U_22
_atom_site_aniso_U_33
_atom_site_aniso_U_23
_atom_site_aniso_U_13
_atom_site_aniso_U_12
Cu1 0.0194(2) 0.0118(2) 0.0108(2) 0.00023(14) 0.00286(15) 0.00091(14)
S1 0.0216(3) 0.0158(3) 0.0121(3) -0.0005(2) 0.0040(2) 0.0019(2)
Cl1 0.0185(3) 0.0139(3) 0.0219(3) -0.0024(2) 0.0054(2) -0.0008(2)
Cl2 0.0219(3) 0.0152(3) 0.0137(3) 0.0027(2) 0.0043(2) 0.0011(2)
O1 0.0275(10) 0.0128(8) 0.0124(9) 0.0000(7) 0.0019(7) -0.0010(7)
N1 0.0135(10) 0.0113(10) 0.0135(10) -0.0030(8) 0.0012(8) -0.0001(8)
N2 0.0190(11) 0.0095(10) 0.0133(10) 0.0003(8) 0.0016(8) 0.0012(8)
N3 0.0192(11) 0.0121(10) 0.0127(10) -0.0010(9) 0.0008(8) 0.0021(8)
N4 0.0265(12) 0.0157(11) 0.0181(11) -0.0030(9) 0.0050(9) 0.0042(9)
C1 0.0146(12) 0.0125(12) 0.0150(12) 0.0005(10) 0.0023(9) -0.0018(10)
C2 0.0120(12) 0.0153(13) 0.0159(12) 0.0000(10) 0.0021(9) -0.0009(10)
C3 0.0112(12) 0.0165(13) 0.0138(13) -0.0011(10) 0.0005(9) -0.0001(10)
C4 0.0114(12) 0.0210(13) 0.0148(12) -0.0021(11) -0.0001(9) 0.0014(10)
C5 0.0130(12) 0.0210(14) 0.0160(13) 0.0007(11) 0.0026(10) 0.0003(11)
C6 0.0158(12) 0.0144(12) 0.0169(12) -0.0002(10) 0.0023(10) -0.0019(10)
C7 0.0195(13) 0.0200(13) 0.0188(13) -0.0042(11) -0.0011(11) 0.0039(11)
C8 0.0199(14) 0.0289(15) 0.0190(14) -0.0086(12) 0.0014(11) 0.0031(12)
C9 0.0210(14) 0.0362(16) 0.0138(13) -0.0029(12) 0.0036(10) 0.0001(12)
C10 0.0212(14) 0.0245(14) 0.0141(13) 0.0015(11) 0.0041(10) -0.0017(11)
C11 0.0110(12) 0.0182(13) 0.0167(13) -0.0030(11) 0.0012(10) -0.0010(10)
O20W 0.0282(12) 0.0310(12) 0.0296(12) -0.0014(10) 0.0019(9) -0.0051(9)
O30W 0.0327(11) 0.0203(9) 0.0203(10) -0.0002(8) 0.0041(8) 0.0018(8)

loop_
_atom_type_symbol
_atom_type_description
_atom_type_scat_dispersion_real
_atom_type_scat_dispersion_imag
_atom_type_scat_source
C C 0.0181 0.0091 'International Tables Vol C Tables 4.2.6.8 and 6.1.1.4'
H H 0.0000 0.0000 'International Tables Vol C Tables 4.2.6.8 and 6.1.1.4'
N N 0.0311 0.0180 'International Tables Vol C Tables 4.2.6.8 and 6.1.1.4'
O O 0.0492 0.0322 'International Tables Vol C Tables 4.2.6.8 and 6.1.1.4'
S S 0.3331 0.5567 'International Tables Vol C Tables 4.2.6.8 and 6.1.1.4'
Cl Cl 0.3639 0.7018 'International Tables Vol C Tables 4.2.6.8 and 6.1.1.4'
Cu Cu -1.9646 0.5888 'International Tables Vol C Tables 4.2.6.8 and 6.1.1.4'

loop_
_geom_angle_atom_site_label_1
_geom_angle_atom_site_label_2
_geom_angle_atom_site_label_3
_geom_angle
_geom_angle_site_symmetry_1
_geom_angle_site_symmetry_3
_geom_angle_publ_flag
O1 Cu1 N1 90.03(7) . . ?
O1 Cu1 Cl2 90.10(5) . . ?
N1 Cu1 Cl2 175.13(6) . . ?
O1 Cu1 S1 162.33(6) . . ?
N1 Cu1 S1 85.96(6) . . ?
Cl2 Cu1 S1 92.47(2) . . ?
O1 Cu1 Cl1 94.30(5) . . ?
N1 Cu1 Cl1 90.21(6) . . ?
Cl2 Cu1 Cl1 94.63(2) . . ?
S1 Cu1 Cl1 102.90(2) . . ?
C11 S1 Cu1 96.75(8) . . ?
C3 O1 Cu1 128.41(16) . . ?
C1 N1 N2 116.0(2) . . ?
C1 N1 Cu1 127.67(17) . . ?
N2 N1 Cu1 116.11(14) . . ?
C11 N2 N1 119.1(2) . . ?
C11 N2 H2N 121.4 . . ?
N1 N2 H2N 118.4 . . ?
C3 N3 C4 125.2(2) . . ?
C3 N3 H3N 116.2 . . ?
C4 N3 H3N 117.9 . . ?
C11 N4 H4M 117.6 . . ?
C11 N4 H4N 120.1 . . ?
H4M N4 H4N 111.4 . . ?
N1 C1 C2 124.3(2) . . ?
N1 C1 H1 117.8 . . ?
C2 C1 H1 117.8 . . ?
C6 C2 C1 118.4(2) . . ?
C6 C2 C3 119.0(2) . . ?
C1 C2 C3 122.5(2) . . ?
O1 C3 N3 117.9(2) . . ?
O1 C3 C2 125.2(2) . . ?
N3 C3 C2 116.9(2) . . ?
N3 C4 C7 121.0(2) . . ?
N3 C4 C5 118.2(2) . . ?
C7 C4 C5 120.8(2) . . ?
C4 C5 C6 118.1(2) . . ?
C4 C5 C10 118.8(2) . . ?
C6 C5 C10 123.1(2) . . ?
C2 C6 C5 122.5(2) . . ?
C2 C6 H6 118.7 . . ?
C5 C6 H6 118.7 . . ?
C8 C7 C4 118.8(2) . . ?
C8 C7 H7 120.6 . . ?
C4 C7 H7 120.6 . . ?
C7 C8 C9 121.6(2) . . ?
C7 C8 H8 119.2 . . ?
C9 C8 H8 119.2 . . ?
C10 C9 C8 120.0(2) . . ?
C10 C9 H9 120.0 . . ?
C8 C9 H9 120.0 . . ?
C9 C10 C5 120.0(2) . . ?
C9 C10 H10 120.0 . . ?
C5 C10 H10 120.0 . . ?
N4 C11 N2 117.2(2) . . ?
N4 C11 S1 121.68(18) . . ?
N2 C11 S1 121.14(19) . . ?
H20 O20W H21 113.1 . . ?
H30 O30W H31 101.0 . . ?

loop_
_geom_bond_atom_site_label_1
_geom_bond_atom_site_label_2
_geom_bond_distance
_geom_bond_site_symmetry_2
_geom_bond_publ_flag
Cu1 O1 1.9701(16) . ?
Cu1 N1 1.992(2) . ?
Cu1 Cl2 2.2589(7) . ?
Cu1 S1 2.2618(7) . ?
Cu1 Cl1 2.6832(7) . ?
S1 C11 1.704(3) . ?
O1 C3 1.260(3) . ?
N1 C1 1.287(3) . ?
N1 N2 1.381(3) . ?
N2 C11 1.339(3) . ?
N2 H2N 0.8847 . ?
N3 C3 1.352(3) . ?
N3 C4 1.386(3) . ?
N3 H3N 0.9109 . ?
N4 C11 1.330(3) . ?
N4 H4M 0.9450 . ?
N4 H4N 0.9489 . ?
C1 C2 1.439(4) . ?
C1 H1 0.9500 . ?
C2 C6 1.368(3) . ?
C2 C3 1.451(3) . ?
C4 C7 1.397(4) . ?
C4 C5 1.407(4) . ?
C5 C6 1.412(4) . ?
C5 C10 1.418(4) . ?
C6 H6 0.9500 . ?
C7 C8 1.376(4) . ?
C7 H7 0.9500 . ?
C8 C9 1.398(4) . ?
C8 H8 0.9500 . ?
C9 C10 1.372(4) . ?
C9 H9 0.9500 . ?
C10 H10 0.9500 . ?
O20W H20 0.9570 . ?
O20W H21 0.9569 . ?
O30W H30 0.9570 . ?
O30W H31 0.9571 . ?

loop_
_geom_torsion_atom_site_label_1
_geom_torsion_atom_site_label_2
_geom_torsion_atom_site_label_3
_geom_torsion_atom_site_label_4
_geom_torsion
_geom_torsion_site_symmetry_1
_geom_torsion_site_symmetry_2
_geom_torsion_site_symmetry_3
_geom_torsion_site_symmetry_4
_geom_torsion_publ_flag
O1 Cu1 S1 C11 -81.80(19) . . . . ?
N1 Cu1 S1 C11 -4.52(10) . . . . ?
Cl2 Cu1 S1 C11 -179.90(8) . . . . ?
Cl1 Cu1 S1 C11 84.77(8) . . . . ?
N1 Cu1 O1 C3 13.1(2) . . . . ?
Cl2 Cu1 O1 C3 -171.79(19) . . . . ?
S1 Cu1 O1 C3 89.7(3) . . . . ?
Cl1 Cu1 O1 C3 -77.13(19) . . . . ?
O1 Cu1 N1 C1 -13.7(2) . . . . ?
Cl2 Cu1 N1 C1 -105.2(7) . . . . ?
S1 Cu1 N1 C1 -176.4(2) . . . . ?
Cl1 Cu1 N1 C1 80.64(19) . . . . ?
O1 Cu1 N1 N2 171.69(15) . . . . ?
Cl2 Cu1 N1 N2 80.2(7) . . . . ?
S1 Cu1 N1 N2 8.91(14) . . . . ?
Cl1 Cu1 N1 N2 -94.01(14) . . . . ?
C1 N1 N2 C11 173.4(2) . . . . ?
Cu1 N1 N2 C11 -11.4(3) . . . . ?
N2 N1 C1 C2 -177.0(2) . . . . ?
Cu1 N1 C1 C2 8.4(3) . . . . ?
N1 C1 C2 C6 180.0(2) . . . . ?
N1 C1 C2 C3 3.1(4) . . . . ?
Cu1 O1 C3 N3 173.20(15) . . . . ?
Cu1 O1 C3 C2 -7.1(3) . . . . ?
C4 N3 C3 O1 -178.1(2) . . . . ?
C4 N3 C3 C2 2.2(3) . . . . ?
C6 C2 C3 O1 179.2(2) . . . . ?
C1 C2 C3 O1 -3.9(4) . . . . ?
C6 C2 C3 N3 -1.1(3) . . . . ?
C1 C2 C3 N3 175.8(2) . . . . ?
C3 N3 C4 C7 177.8(2) . . . . ?
C3 N3 C4 C5 -1.6(3) . . . . ?
N3 C4 C5 C6 -0.1(3) . . . . ?
C7 C4 C5 C6 -179.5(2) . . . . ?
N3 C4 C5 C10 179.9(2) . . . . ?
C7 C4 C5 C10 0.5(4) . . . . ?
C1 C2 C6 C5 -177.5(2) . . . . ?
C3 C2 C6 C5 -0.5(3) . . . . ?
C4 C5 C6 C2 1.1(4) . . . . ?
C10 C5 C6 C2 -179.0(2) . . . . ?
N3 C4 C7 C8 -178.9(2) . . . . ?
C5 C4 C7 C8 0.5(4) . . . . ?
C4 C7 C8 C9 -1.1(4) . . . . ?
C7 C8 C9 C10 0.6(4) . . . . ?
C8 C9 C10 C5 0.5(4) . . . . ?
C4 C5 C10 C9 -1.0(4) . . . . ?
C6 C5 C10 C9 179.0(2) . . . . ?
N1 N2 C11 N4 -174.5(2) . . . . ?
N1 N2 C11 S1 6.9(3) . . . . ?
Cu1 S1 C11 N4 -178.28(19) . . . . ?
Cu1 S1 C11 N2 0.3(2) . . . . ?
